data_1532616
loop_
_publ_author_name
'Chung Saicheong'
'Morioka, H.'

_publ_section_title
;
 Thermochemistry and crystal structures of lithium, sodium and potassium
 alanates as determined by ab initio simulations
;
_journal_name_full 'Journal of Alloys Compd.'
_journal_page_first 92
_journal_page_last 96
_journal_volume 372
_journal_year 2004
_chemical_formula_sum 'Al H4 K'
_chemical_name_systematic 'K (Al H4)'
_space_group_IT_number 62
_symmetry_space_group_name_Hall '-P 2c 2ab'
_symmetry_space_group_name_H-M 'P b n m'
_cell_angle_alpha 90
_cell_angle_beta 90
_cell_angle_gamma 90
_cell_formula_units_Z 4
_cell_length_a 7.387
_cell_length_b 8.823
_cell_length_c 5.859
_cell_volume 381.863
_citation_journal_id_ASTM JALCEU
_cod_data_source_file ChungSaicheong_JALCEU_2004_1480.cif
_cod_data_source_block H4Al1K1
_cod_original_cell_volume 381.8633
_cod_original_sg_symbol_Hall '-P 2ac 2n (z,x,y)'
_cod_original_formula_sum 'H4 Al1 K1'
_cod_database_code 1532616

loop_
_symmetry_equiv_pos_as_xyz
x,y,z
x+1/2,-y+1/2,-z
-x+1/2,y+1/2,-z+1/2
-x,-y,z+1/2
-x,-y,-z
-x-1/2,y-1/2,z
x-1/2,-y-1/2,z-1/2
x,y,-z-1/2

loop_
_atom_site_label
_atom_site_type_symbol
_atom_site_fract_x
_atom_site_fract_y
_atom_site_fract_z
_atom_site_occupancy
_atom_site_U_iso_or_equiv
H1 H-1 0.956 0.717 0.25 1 0.0
K1 K+1 0.665 0.328 0.75 1 0.0
Al1 Al+3 0.677 0.071 0.25 1 0.0
H3 H-1 0.693 0.56 0.474 1 0.0
H2 H-1 0.436 0.087 0.75 1 0.0
